data_1526954
loop_
_publ_author_name
'Wong-Ng, W.'
'Kaduk, J.A.'
'Dillingham, J.'

_publ_section_title
;
 Crystallographic studies and X-ray diffraction patterns of Ba5 R8 Zn4 O21
 by Rietveld refinements
;
_journal_name_full 'Powder Diffraction'
_journal_page_first 131
_journal_page_last 143
_journal_volume 16
_journal_year 2001
_chemical_formula_sum 'Ba5 O21 Yb8 Zn4'
_chemical_name_systematic 'Ba5 Yb8 Zn4 O21'
_space_group_IT_number 87
_symmetry_space_group_name_Hall '-I 4'
_symmetry_space_group_name_H-M 'I 4/m'
_cell_angle_alpha 90
_cell_angle_beta 90
_cell_angle_gamma 90
_cell_formula_units_Z 2
_cell_length_a 13.63502
_cell_length_b 13.63502
_cell_length_c 5.65846
_cell_volume 1051.986
_citation_journal_id_ASTM PODIE2
_cod_data_source_file Wong-Ng_PODIE2_2001_1873.cif
_cod_data_source_block Ba5O21Yb8Zn4
_cod_database_code 1526954

loop_
_symmetry_equiv_pos_as_xyz
x,y,z
-y,x,z
-x,-y,z
y,-x,z
-x,-y,-z
y,-x,-z
x,y,-z
-y,x,-z
x+1/2,y+1/2,z+1/2
-y+1/2,x+1/2,z+1/2
-x+1/2,-y+1/2,z+1/2
y+1/2,-x+1/2,z+1/2
-x+1/2,-y+1/2,-z+1/2
y+1/2,-x+1/2,-z+1/2
x+1/2,y+1/2,-z+1/2
-y+1/2,x+1/2,-z+1/2

loop_
_atom_site_label
_atom_site_type_symbol
_atom_site_fract_x
_atom_site_fract_y
_atom_site_fract_z
_atom_site_occupancy
_atom_site_U_iso_or_equiv
Yb1 Yb+3 0.2482 0.1677 0 1 0.0
O1 O-2 0.5 0.5 0 1 0.0
Yb2 Yb+3 0.4116 0.3577 0 1 0.0
O3 O-2 0.6755 0.5495 0.7465 1 0.0
O2 O-2 0.6291 0.9624 0 1 0.0
Zn1 Zn+2 0.0413 0.2498 0 1 0.0
O4 O-2 0.3536 0.2415 0.2478 1 0.0
Ba1 Ba+2 0 0 0 1 0.0
Ba2 Ba+2 0.5356 0.1404 0 1 0.0
